data_4127329
loop_
_publ_author_name
'Xin, Yue'
'Wang, Junhao'
'Zychowicz, Mikolaj'
'Zakrzewski, Jakub J.'
'Nakabayashi, Koji'
'Sieklucka, Barbara'
'Chorazy, Szymon'
'Ohkoshi, Shin-Ichi'

_publ_section_title
;
 Dehydration-Hydration Switching of Single-Molecule Magnet Behavior and
 Visible Photoluminescence in a Cyanido-Bridged
 Dy<sup>III</sup>Co<sup>III</sup> Framework.
;
_journal_name_full 'Journal of the American Chemical Society'
_journal_paper_doi 10.1021/jacs.9b09103
_journal_year 2019
_chemical_formula_moiety 'C6 Co Dy N6'
_chemical_formula_sum 'C6 Co Dy N6'
_chemical_formula_weight 377.55
_space_group_IT_number 194
_space_group_name_Hall '-P 6c 2c'
_space_group_name_H-M_alt 'P 63/m m c'
_symmetry_cell_setting hexagonal
_symmetry_Int_Tables_number 194
_symmetry_space_group_name_Hall '-P 6c 2c'
_symmetry_space_group_name_H-M 'P 63/m m c'
_audit_conform_dict_location ftp://ftp.iucr.org/pub/cif_core.dic
_audit_conform_dict_name cif_core.dic
_audit_conform_dict_version 2.4.3
_audit_creation_date 2019-07-11T21:17:22-00:00
_audit_creation_method 'WinGX routine CIF_UPDATE'
_cell_angle_alpha 90
_cell_angle_beta 90
_cell_angle_gamma 120
_cell_formula_units_Z 2
_cell_length_a 7.4001(8)
_cell_length_b 7.4001(8)
_cell_length_c 13.0435(7)
_cell_measurement_reflns_used 5723
_cell_measurement_temperature 473(2)
_cell_measurement_theta_max 27.464
_cell_measurement_theta_min 3.124
_cell_measurement_wavelength 0.71075
_cell_volume 618.59(10)
_computing_molecular_graphics 'Ortep for Windows (Farrugia, 2012)'
_computing_publication_material 'WinGX publication routines (Farrugia, 2012)'
_computing_structure_refinement 'SHELXL-2018/3 (Sheldrick, 2018)'
_computing_structure_solution 'SIR-92 (Altomare et al., 1994)'
_diffrn_ambient_temperature 473(2)
_diffrn_measured_fraction_theta_full 1
_diffrn_measured_fraction_theta_max 1
_diffrn_measurement_device_type 'Rigaku R-AXIS RAPID'
_diffrn_measurement_method \w
_diffrn_radiation_probe x-ray
_diffrn_radiation_type MoK\a
_diffrn_radiation_wavelength 0.71075
_diffrn_reflns_av_R_equivalents 0.0907
_diffrn_reflns_av_unetI/netI 0.0278
_diffrn_reflns_Laue_measured_fraction_full 1
_diffrn_reflns_Laue_measured_fraction_max 1
_diffrn_reflns_limit_h_max 9
_diffrn_reflns_limit_h_min -9
_diffrn_reflns_limit_k_max 9
_diffrn_reflns_limit_k_min -9
_diffrn_reflns_limit_l_max 14
_diffrn_reflns_limit_l_min -16
_diffrn_reflns_number 5723
_diffrn_reflns_point_group_measured_fraction_full 1
_diffrn_reflns_point_group_measured_fraction_max 1
_diffrn_reflns_theta_full 25.242
_diffrn_reflns_theta_max 27.464
_diffrn_reflns_theta_min 3.124
_diffrn_standards_number 0
_exptl_absorpt_coefficient_mu 7.306
_exptl_absorpt_correction_T_max 1.000
_exptl_absorpt_correction_T_min 0.573
_exptl_absorpt_correction_type multi-scan
_exptl_absorpt_process_details 'ABSCOR (Rigaku, 1995)'
_exptl_crystal_colour colorless
_exptl_crystal_density_diffrn 2.027
_exptl_crystal_density_method 'not measured'
_exptl_crystal_description block
_exptl_crystal_F_000 342
_exptl_crystal_size_max 0.097
_exptl_crystal_size_mid 0.032
_exptl_crystal_size_min 0.019
_refine_diff_density_max 0.973
_refine_diff_density_min -2.829
_refine_diff_density_rms 0.152
_refine_ls_extinction_method none
_refine_ls_goodness_of_fit_ref 1.699
_refine_ls_hydrogen_treatment undef
_refine_ls_matrix_type full
_refine_ls_number_constraints 0
_refine_ls_number_parameters 17
_refine_ls_number_reflns 311
_refine_ls_number_restraints 0
_refine_ls_restrained_S_all 1.699
_refine_ls_R_factor_all 0.0628
_refine_ls_R_factor_gt 0.0605
_refine_ls_shift/su_max 0
_refine_ls_shift/su_mean 0
_refine_ls_structure_factor_coef Fsqd
_refine_ls_weighting_details 'w=1/[\s^2^(Fo^2^)+3.6268P] where P=(Fo^2^+2Fc^2^)/3'
_refine_ls_weighting_scheme calc
_refine_ls_wR_factor_gt 0.0712
_refine_ls_wR_factor_ref 0.0716
_reflns_Friedel_coverage 0
_reflns_number_gt 303
_reflns_number_total 311
_reflns_threshold_expression 'I > 2\s(I)'
_cod_data_source_file ja9b09103_si_003.cif
_cod_data_source_block shelx
_cod_original_cell_volume 618.59(14)
_cod_database_code 4127329

loop_
_symmetry_equiv_pos_as_xyz
'x, y, z'
'-x, -y, z+1/2'
'-y, x-y, z'
'-x+y, -x, z'
'x-y, x, z+1/2'
'y, -x+y, z+1/2'
'x-y, -y, -z'
'-x, -x+y, -z'
'y, x, -z'
'-y, -x, -z+1/2'
'x, x-y, -z+1/2'
'-x+y, y, -z+1/2'
'-x, -y, -z'
'x, y, -z-1/2'
'y, -x+y, -z'
'x-y, x, -z'
'-x+y, -x, -z-1/2'
'-y, x-y, -z-1/2'
'-x+y, y, z'
'x, x-y, z'
'-y, -x, z'
'y, x, z-1/2'
'-x, -x+y, z-1/2'
'x-y, -y, z-1/2'

loop_
_atom_site_label
_atom_site_type_symbol
_atom_site_fract_x
_atom_site_fract_y
_atom_site_fract_z
_atom_site_U_iso_or_equiv
_atom_site_adp_type
_atom_site_occupancy
_atom_site_site_symmetry_order
_atom_site_calc_flag
_atom_site_refinement_flags_posn
_atom_site_refinement_flags_adp
_atom_site_refinement_flags_occupancy
C1 C 0.1188(8) 0.2376(16) 0.0844(6) 0.027(2) Uani 1 2 d S T P
N1 N 0.1912(6) 0.3823(13) 0.1360(6) 0.042(3) Uani 1 2 d S T P
Dy1 Dy 0.333333 0.666667 0.25 0.0151(3) Uani 1 12 d S T P
Co1 Co 0 0 0 0.0184(7) Uani 1 12 d S T P

loop_
_atom_site_aniso_label
_atom_site_aniso_U_11
_atom_site_aniso_U_22
_atom_site_aniso_U_33
_atom_site_aniso_U_23
_atom_site_aniso_U_13
_atom_site_aniso_U_12
C1 0.032(4) 0.028(6) 0.020(4) -0.002(4) -0.001(2) 0.014(3)
N1 0.062(5) 0.016(6) 0.034(5) -0.012(4) -0.006(2) 0.008(3)
Dy1 0.0163(3) 0.0163(3) 0.0126(4) 0 0 0.00815(17)
Co1 0.0201(10) 0.0201(10) 0.0149(13) 0 0 0.0101(5)

loop_
_atom_type_symbol
_atom_type_description
_atom_type_scat_dispersion_real
_atom_type_scat_dispersion_imag
_atom_type_scat_source
C C 0.0033 0.0016 'International Tables Vol C Tables 4.2.6.8 and 6.1.1.4'
N N 0.0061 0.0033 'International Tables Vol C Tables 4.2.6.8 and 6.1.1.4'
Co Co 0.3494 0.9721 'International Tables Vol C Tables 4.2.6.8 and 6.1.1.4'
Dy Dy -0.1892 4.4098 'International Tables Vol C Tables 4.2.6.8 and 6.1.1.4'

loop_
_geom_angle_atom_site_label_1
_geom_angle_atom_site_label_2
_geom_angle_atom_site_label_3
_geom_angle
_geom_angle_site_symmetry_1
_geom_angle_site_symmetry_3
N1 C1 Co1 179.9(10) . .
C1 N1 Dy1 176.8(7) . .
N1 Dy1 N1 134.41(13) . 17_566
N1 Dy1 N1 84.3(3) . 4_565
N1 Dy1 N1 78.4(4) 17_566 4_565
N1 Dy1 N1 134.41(13) . 18_666
N1 Dy1 N1 84.3(3) 17_566 18_666
N1 Dy1 N1 134.41(13) 4_565 18_666
N1 Dy1 N1 84.3(3) . 3_665
N1 Dy1 N1 134.41(13) 17_566 3_665
N1 Dy1 N1 84.3(3) 4_565 3_665
N1 Dy1 N1 78.4(4) 18_666 3_665
N1 Dy1 N1 78.4(4) . 14_556
N1 Dy1 N1 84.3(3) 17_566 14_556
N1 Dy1 N1 134.41(13) 4_565 14_556
N1 Dy1 N1 84.3(3) 18_666 14_556
N1 Dy1 N1 134.41(13) 3_665 14_556
C1 Co1 C1 180 . 13
C1 Co1 C1 90.9(4) . 16
C1 Co1 C1 89.1(4) 13 16
C1 Co1 C1 89.1(4) . 4
C1 Co1 C1 90.9(4) 13 4
C1 Co1 C1 180.0(6) 16 4
C1 Co1 C1 89.1(4) . 3
C1 Co1 C1 90.9(4) 13 3
C1 Co1 C1 90.9(4) 16 3
C1 Co1 C1 89.1(4) 4 3
C1 Co1 C1 90.9(4) . 15
C1 Co1 C1 89.1(4) 13 15
C1 Co1 C1 89.1(4) 16 15
C1 Co1 C1 90.9(4) 4 15
C1 Co1 C1 180.0(6) 3 15

loop_
_geom_bond_atom_site_label_1
_geom_bond_atom_site_label_2
_geom_bond_distance
C1 N1 1.146(11)
C1 Co1 1.879(9)
N1 Dy1 2.352(7)
